data_7041326
loop_
_publ_author_name
'Zavakhina, Marina S.'
'Yushina, Irina V.'
'Samsonenko, Denis G.'
'Dybtsev, Danil N.'
'Fedin, Vladimir P.'
'Argent, Stephen P.'
'Blake, Alexander J.'
'Schr\"oder, Martin'

_publ_section_title
;
 Halochromic coordination polymers based on a triarylmethane dye for
 reversible detection of acids.
;
_journal_issue 2
_journal_name_full 'Dalton transactions (Cambridge, England : 2003)'
_journal_page_first 465
_journal_page_last 470
_journal_paper_doi 10.1039/c6dt03969c
_journal_volume 46
_journal_year 2017
_chemical_formula_sum 'C73 H66 Cl6 O27 Zn3'
_chemical_formula_weight 1784.06
_chemical_name_systematic
;
 ?
;
_space_group_crystal_system tetragonal
_space_group_IT_number 142
_space_group_name_Hall '-I 4bd 2c'
_space_group_name_H-M_alt 'I 41/a c d'
_symmetry_space_group_name_Hall '-I 4bd 2c'
_symmetry_space_group_name_H-M 'I 41/a c d :2'
_atom_sites_solution_hydrogens geom
_atom_sites_solution_primary direct
_atom_sites_solution_secondary difmap
_audit_creation_method SHELXL-2013
_audit_update_record
;
2016-09-17 deposited with the CCDC.
2016-12-05 downloaded from the CCDC.
;
_cell_angle_alpha 90
_cell_angle_beta 90
_cell_angle_gamma 90
_cell_formula_units_Z 32
_cell_length_a 36.5743(5)
_cell_length_b 36.5743(5)
_cell_length_c 52.9725(16)
_cell_measurement_reflns_used 25898
_cell_measurement_temperature 120(2)
_cell_measurement_theta_max 74.06
_cell_measurement_theta_min 2.78
_cell_volume 70860(3)
_computing_cell_refinement
;
CrysAlisPro, Agilent Technologies,
Version 1.171.37.35 (release 13-08-2014 CrysAlis171 .NET)
(compiled Aug 13 2014,18:06:01)
;
_computing_data_collection
;
CrysAlisPro, Agilent Technologies,
Version 1.171.37.35 (release 13-08-2014 CrysAlis171 .NET)
(compiled Aug 13 2014,18:06:01)
;
_computing_data_reduction
;
CrysAlisPro, Agilent Technologies,
Version 1.171.37.35 (release 13-08-2014 CrysAlis171 .NET)
(compiled Aug 13 2014,18:06:01)
;
_computing_molecular_graphics 'SHELXTL (Bruker-AXS, 2004)'
_computing_publication_material 'CIFTAB-2013 (Sheldrick, 2013)'
_computing_structure_refinement 'SHELXL-2013 (Sheldrick, 2013)'
_computing_structure_solution 'SHELXS-2013 (Sheldrick, 2013)'
_diffrn_ambient_temperature 120(2)
_diffrn_detector 'CCD plate'
_diffrn_detector_area_resol_mean 10.6296
_diffrn_detector_type Atlas
_diffrn_measured_fraction_theta_full 0.998
_diffrn_measured_fraction_theta_max 0.988
_diffrn_measurement_device 'four-circle diffractometer'
_diffrn_measurement_device_type 'GV1000, Atlas'
_diffrn_measurement_method '\w scans'
_diffrn_radiation_monochromator mirror
_diffrn_radiation_probe x-ray
_diffrn_radiation_type CuK\a
_diffrn_radiation_wavelength 1.54184
_diffrn_reflns_av_R_equivalents 0.2612
_diffrn_reflns_av_unetI/netI 0.0773
_diffrn_reflns_Laue_measured_fraction_full 0.998
_diffrn_reflns_Laue_measured_fraction_max 0.988
_diffrn_reflns_limit_h_max 42
_diffrn_reflns_limit_h_min -37
_diffrn_reflns_limit_k_max 44
_diffrn_reflns_limit_k_min -42
_diffrn_reflns_limit_l_max 66
_diffrn_reflns_limit_l_min -64
_diffrn_reflns_number 225414
_diffrn_reflns_point_group_measured_fraction_full 0.998
_diffrn_reflns_point_group_measured_fraction_max 0.988
_diffrn_reflns_theta_full 26.500
_diffrn_reflns_theta_max 74.586
_diffrn_reflns_theta_min 2.827
_diffrn_source 'rotating-anode X-ray tube'
_exptl_absorpt_coefficient_mu 3.212
_exptl_absorpt_correction_T_max 0.650
_exptl_absorpt_correction_T_min 0.549
_exptl_absorpt_correction_type gaussian
_exptl_absorpt_process_details
;
CrysAlisPro, Agilent Technologies,
Version 1.171.37.31 (release 14-01-2014 CrysAlis171 .NET)
(compiled Jan 14 2014,18:38:05)
Numerical absorption correction based on gaussian integration over
a multifaceted crystal model.
;
_exptl_crystal_colour brown
_exptl_crystal_density_diffrn 1.338
_exptl_crystal_description octahedron
_exptl_crystal_F_000 29184
_exptl_crystal_size_max 0.150
_exptl_crystal_size_mid 0.130
_exptl_crystal_size_min 0.110
_refine_diff_density_max 3.630
_refine_diff_density_min -2.557
_refine_diff_density_rms 0.280
_refine_ls_extinction_method none
_refine_ls_goodness_of_fit_ref 1.782
_refine_ls_hydrogen_treatment constr
_refine_ls_matrix_type full
_refine_ls_number_parameters 947
_refine_ls_number_reflns 17934
_refine_ls_number_restraints 0
_refine_ls_restrained_S_all 1.782
_refine_ls_R_factor_all 0.2346
_refine_ls_R_factor_gt 0.2093
_refine_ls_shift/su_max 0.001
_refine_ls_shift/su_mean 0.000
_refine_ls_structure_factor_coef Fsqd
_refine_ls_weighting_details 'w=1/[\s^2^(Fo^2^)+(0.2000P)^2^] where P=(Fo^2^+2Fc^2^)/3'
_refine_ls_weighting_scheme calc
_refine_ls_wR_factor_gt 0.4662
_refine_ls_wR_factor_ref 0.4890
_reflns_Friedel_coverage 0.000
_reflns_number_gt 12524
_reflns_number_total 17934
_reflns_threshold_expression >2\s(I)
_cod_data_source_file c6dt03969c2.cif
_cod_data_source_block ruspai2
_cod_depositor_comments 'Adding full bibliography for 7041325--7041326.cif.'
_cod_database_code 7041326
_shelx_space_group_comment
;
The symmetry employed for this shelxl refinement is uniquely defined
by the following loop, which should always be used as a source of
symmetry information in preference to the above space-group names.
They are only intended as comments.
;
_shelx_estimated_absorpt_t_min 0.644
_shelx_estimated_absorpt_t_max 0.719
_shelxl_version_number 2013-3

loop_
_space_group_symop_operation_xyz
'x, y, z'
'-y+1/4, x+3/4, z+1/4'
'-x, -y+1/2, z'
'y+1/4, -x+1/4, z+3/4'
'x, -y, -z+1/2'
'-x+1/2, y, -z'
'y+3/4, x+1/4, -z+1/4'
'-y+1/4, -x+1/4, -z+1/4'
'x+1/2, y+1/2, z+1/2'
'-y+3/4, x+5/4, z+3/4'
'-x+1/2, -y+1, z+1/2'
'y+3/4, -x+3/4, z+5/4'
'x+1/2, -y+1/2, -z+1'
'-x+1, y+1/2, -z+1/2'
'y+5/4, x+3/4, -z+3/4'
'-y+3/4, -x+3/4, -z+3/4'
'-x, -y, -z'
'y-1/4, -x-3/4, -z-1/4'
'x, y-1/2, -z'
'-y-1/4, x-1/4, -z-3/4'
'-x, y, z-1/2'
'x-1/2, -y, z'
'-y-3/4, -x-1/4, z-1/4'
'y-1/4, x-1/4, z-1/4'
'-x+1/2, -y+1/2, -z+1/2'
'y+1/4, -x-1/4, -z+1/4'
'x+1/2, y, -z+1/2'
'-y+1/4, x+1/4, -z-1/4'
'-x+1/2, y+1/2, z'
'x, -y+1/2, z+1/2'
'-y-1/4, -x+1/4, z+1/4'
'y+1/4, x+1/4, z+1/4'

loop_
_atom_site_label
_atom_site_type_symbol
_atom_site_fract_x
_atom_site_fract_y
_atom_site_fract_z
_atom_site_U_iso_or_equiv
_atom_site_adp_type
_atom_site_occupancy
_atom_site_site_symmetry_order
_atom_site_calc_flag
_atom_site_refinement_flags_posn
_atom_site_refinement_flags_adp
Zn1 Zn 0.49924(4) 0.38371(4) 0.43368(2) 0.0494(4) Uani 1 1 d . .
Zn2 Zn 0.72539(4) 0.21002(5) 0.54538(3) 0.0589(4) Uani 1 1 d . .
Zn3 Zn 0.70825(6) 0.25715(6) 0.49527(3) 0.0723(5) Uani 1 1 d . .
O21M O 0.7404(3) 0.2265(3) 0.58200(16) 0.073(2) Uani 1 1 d . .
O22M O 0.7079(3) 0.1945(4) 0.5048(3) 0.113(5) Uani 1 1 d . .
H22A H 0.6839 0.1832 0.5038 0.136 Uiso 1 1 calc R U
H22B H 0.7259 0.1804 0.4956 0.136 Uiso 1 1 calc R U
O31M O 0.6754(3) 0.2492(3) 0.4635(2) 0.087(3) Uani 1 1 d . .
O32M O 0.7094(3) 0.3161(3) 0.4932(2) 0.090(3) Uani 1 1 d . .
O33M O 0.7545(3) 0.2529(3) 0.47403(14) 0.067(2) Uani 1 1 d . .
H33M H 0.7568 0.2749 0.4636 0.080 Uiso 1 1 calc R U
O11 O 0.5216(3) 0.3348(2) 0.44278(14) 0.074(3) Uani 1 1 d . .
O12 O 0.5510(7) 0.2943(3) 0.4658(2) 0.156(9) Uani 1 1 d . .
O13 O 0.5426(2) 0.4068(2) 0.45531(12) 0.0531(16) Uani 1 1 d . .
O14 O 0.6637(3) 0.2639(3) 0.51759(19) 0.092(4) Uani 1 1 d . .
O15 O 0.6734(2) 0.2250(2) 0.54952(14) 0.0590(19) Uani 1 1 d . .
O16 O 0.6233(2) 0.2190(2) 0.58307(14) 0.0598(19) Uani 1 1 d . .
H16 H 0.6404 0.2123 0.5742 0.090 Uiso 1 1 calc R U
C101 C 0.5404(6) 0.3262(3) 0.4617(2) 0.084(5) Uani 1 1 d . .
C102 C 0.5493(4) 0.3538(3) 0.48186(19) 0.065(3) Uani 1 1 d . .
C103 C 0.5506(3) 0.3935(3) 0.47663(17) 0.050(2) Uani 1 1 d . .
C104 C 0.5591(3) 0.4191(3) 0.49723(17) 0.047(2) Uani 1 1 d . .
C105 C 0.5651(3) 0.4059(3) 0.52067(18) 0.053(2) Uani 1 1 d . .
H105 H 0.5697 0.4223 0.5337 0.064 Uiso 1 1 calc R U
C106 C 0.5645(3) 0.3666(3) 0.52620(18) 0.055(3) Uani 1 1 d . .
C107 C 0.5586(4) 0.3427(3) 0.50563(19) 0.063(3) Uani 1 1 d . .
H107 H 0.5611 0.3177 0.5085 0.076 Uiso 1 1 calc R U
C108 C 0.5622(4) 0.4588(3) 0.4910(2) 0.057(3) Uani 1 1 d . .
H10A H 0.5567 0.4624 0.4734 0.086 Uiso 1 1 calc R U
H10B H 0.5867 0.4670 0.4944 0.086 Uiso 1 1 calc R U
H10C H 0.5453 0.4725 0.5011 0.086 Uiso 1 1 calc R U
C109 C 0.5698(3) 0.3541(3) 0.55027(17) 0.050(2) Uani 1 1 d . .
C110 C 0.5811(3) 0.3167(3) 0.55652(17) 0.048(2) Uani 1 1 d . .
C111 C 0.5661(3) 0.2985(3) 0.57741(17) 0.049(2) Uani 1 1 d . .
H111 H 0.5467 0.3093 0.5861 0.059 Uiso 1 1 calc R U
C112 C 0.5793(3) 0.2648(3) 0.58558(18) 0.051(2) Uani 1 1 d . .
C113 C 0.6087(3) 0.2497(3) 0.57331(17) 0.047(2) Uani 1 1 d . .
C114 C 0.6245(3) 0.2673(3) 0.55208(19) 0.055(3) Uani 1 1 d . .
C115 C 0.6091(4) 0.3001(4) 0.5435(2) 0.071(4) Uani 1 1 d . .
H115 H 0.6180 0.3108 0.5288 0.085 Uiso 1 1 calc R U
C116 C 0.5657(5) 0.2462(4) 0.6087(3) 0.085(5) Uani 1 1 d . .
H11A H 0.5455 0.2597 0.6155 0.128 Uiso 1 1 calc R U
H11B H 0.5850 0.2449 0.6210 0.128 Uiso 1 1 calc R U
H11C H 0.5578 0.2219 0.6045 0.128 Uiso 1 1 calc R U
C117 C 0.6568(4) 0.2507(3) 0.5388(2) 0.065(3) Uani 1 1 d . .
C118 C 0.5672(3) 0.3795(3) 0.57278(18) 0.052(2) Uani 1 1 d . .
C119 C 0.5354(3) 0.3899(3) 0.58320(19) 0.052(2) Uani 1 1 d . .
C120 C 0.5326(4) 0.4090(3) 0.6054(2) 0.065(3) Uani 1 1 d . .
H120 H 0.5098 0.4142 0.6124 0.078 Uiso 1 1 calc R U
C121 C 0.5651(4) 0.4206(4) 0.6171(2) 0.071(3) Uani 1 1 d . .
H121 H 0.5642 0.4345 0.6318 0.085 Uiso 1 1 calc R U
C122 C 0.5987(4) 0.4111(3) 0.6064(2) 0.065(3) Uani 1 1 d . .
H122 H 0.6205 0.4181 0.6141 0.078 Uiso 1 1 calc R U
C123 C 0.5991(3) 0.3912(3) 0.58431(19) 0.054(2) Uani 1 1 d . .
Cl11 Cl 0.49417(9) 0.37563(10) 0.56975(6) 0.0696(8) Uani 1 1 d . .
Cl12 Cl 0.64135(8) 0.38029(10) 0.57088(6) 0.0707(8) Uani 1 1 d . .
O21 O 0.4520(3) 0.3628(2) 0.41912(14) 0.064(2) Uani 1 1 d . .
O22 O 0.3941(3) 0.3482(3) 0.41797(15) 0.072(2) Uani 1 1 d . .
O23 O 0.4697(2) 0.3886(2) 0.46811(12) 0.0543(17) Uani 1 1 d . .
O24 O 0.2630(3) 0.3333(3) 0.4559(2) 0.086(3) Uani 1 1 d . .
O25 O 0.2134(2) 0.3474(3) 0.43504(19) 0.072(2) Uani 1 1 d . .
O26 O 0.2038(2) 0.4130(2) 0.41908(14) 0.0606(19) Uani 1 1 d . .
H26 H 0.1995 0.3912 0.4209 0.091 Uiso 1 1 calc R U
C201 C 0.4199(3) 0.3655(3) 0.42705(18) 0.055(2) Uani 1 1 d . .
C202 C 0.4113(3) 0.3923(3) 0.44857(16) 0.053(2) Uani 1 1 d . .
C203 C 0.4386(3) 0.4017(3) 0.46762(16) 0.047(2) Uani 1 1 d . .
C204 C 0.4280(3) 0.4278(3) 0.48710(16) 0.048(2) Uani 1 1 d . .
C205 C 0.3950(3) 0.4443(3) 0.48586(16) 0.049(2) Uani 1 1 d . .
H205 H 0.3894 0.4624 0.4976 0.058 Uiso 1 1 calc R U
C206 C 0.3681(3) 0.4348(3) 0.46706(17) 0.052(2) Uani 1 1 d . .
C207 C 0.3780(3) 0.4077(3) 0.44903(16) 0.050(2) Uani 1 1 d . .
H207 H 0.3608 0.4005 0.4371 0.059 Uiso 1 1 calc R U
C208 C 0.4562(3) 0.4354(4) 0.50748(19) 0.062(3) Uani 1 1 d . .
H20A H 0.4774 0.4204 0.5047 0.093 Uiso 1 1 calc R U
H20B H 0.4460 0.4299 0.5237 0.093 Uiso 1 1 calc R U
H20C H 0.4632 0.4607 0.5069 0.093 Uiso 1 1 calc R U
C209 C 0.3354(3) 0.4527(3) 0.46626(17) 0.053(2) Uani 1 1 d . .
C210 C 0.3031(3) 0.4407(3) 0.45216(18) 0.053(2) Uani 1 1 d . .
C211 C 0.2799(3) 0.4672(3) 0.44120(16) 0.053(2) Uani 1 1 d . .
H211 H 0.2870 0.4916 0.4420 0.064 Uiso 1 1 calc R U
C212 C 0.2473(3) 0.4588(3) 0.42936(17) 0.053(2) Uani 1 1 d . .
C213 C 0.2362(3) 0.4209(3) 0.42938(18) 0.052(2) Uani 1 1 d . .
C214 C 0.2585(3) 0.3943(3) 0.4413(2) 0.058(3) Uani 1 1 d . .
C215 C 0.2918(3) 0.4051(3) 0.45212(19) 0.056(2) Uani 1 1 d . .
H215 H 0.3067 0.3874 0.4595 0.067 Uiso 1 1 calc R U
C216 C 0.2219(3) 0.4870(3) 0.4190(2) 0.058(3) Uani 1 1 d . .
H21A H 0.2009 0.4752 0.4117 0.087 Uiso 1 1 calc R U
H21B H 0.2343 0.5010 0.4062 0.087 Uiso 1 1 calc R U
H21C H 0.2141 0.5030 0.4323 0.087 Uiso 1 1 calc R U
C217 C 0.2443(4) 0.3561(3) 0.4441(2) 0.063(3) Uani 1 1 d . .
C218 C 0.3306(3) 0.4877(3) 0.48070(17) 0.050(2) Uani 1 1 d . .
C219 C 0.3077(3) 0.4888(4) 0.50193(19) 0.065(3) Uani 1 1 d . .
C220 C 0.2975(4) 0.5195(5) 0.5140(2) 0.078(4) Uani 1 1 d . .
H220 H 0.2817 0.5188 0.5278 0.093 Uiso 1 1 calc R U
C221 C 0.3124(4) 0.5542(5) 0.5045(3) 0.081(4) Uani 1 1 d . .
H221 H 0.3059 0.5762 0.5122 0.097 Uiso 1 1 calc R U
C222 C 0.3361(4) 0.5543(4) 0.4842(2) 0.069(3) Uani 1 1 d . .
H222 H 0.3459 0.5762 0.4783 0.083 Uiso 1 1 calc R U
C223 C 0.3451(3) 0.5210(4) 0.47266(17) 0.057(3) Uani 1 1 d . .
Cl21 Cl 0.29255(10) 0.44717(13) 0.51403(5) 0.0825(10) Uani 1 1 d . .
Cl22 Cl 0.37450(9) 0.52184(9) 0.44702(5) 0.0653(7) Uani 1 1 d . .
O31 O 0.5245(2) 0.3859(2) 0.39983(12) 0.0549(17) Uani 1 1 d . .
O32 O 0.5477(3) 0.4108(2) 0.36532(13) 0.069(2) Uani 1 1 d . .
O33 O 0.48498(19) 0.43895(19) 0.42709(12) 0.0467(14) Uani 1 1 d . .
O34 O 0.5763(3) 0.4969(3) 0.30134(14) 0.081(3) Uani 1 1 d . .
O35 O 0.6294(4) 0.5085(5) 0.28466(16) 0.121(6) Uani 1 1 d . .
O36 O 0.6837(3) 0.5257(3) 0.31141(15) 0.070(2) Uani 1 1 d . .
H36 H 0.6727 0.5187 0.2988 0.105 Uiso 1 1 calc R U
C301 C 0.5351(3) 0.4138(3) 0.38721(17) 0.051(2) Uani 1 1 d . .
C302 C 0.5342(3) 0.4513(3) 0.39876(15) 0.0417(18) Uani 1 1 d . .
C303 C 0.5074(3) 0.4612(3) 0.41814(17) 0.045(2) Uani 1 1 d . .
C304 C 0.5090(3) 0.4985(3) 0.42743(16) 0.0430(19) Uani 1 1 d . .
C305 C 0.5352(3) 0.5214(3) 0.41984(16) 0.046(2) Uani 1 1 d . .
H305 H 0.5364 0.5444 0.4273 0.055 Uiso 1 1 calc R U
C306 C 0.5614(3) 0.5126(2) 0.40083(15) 0.0401(17) Uani 1 1 d . .
C307 C 0.5588(3) 0.4753(3) 0.39044(16) 0.0448(19) Uani 1 1 d . .
H307 H 0.5748 0.4683 0.3777 0.054 Uiso 1 1 calc R U
C308 C 0.4794(3) 0.5097(3) 0.4465(2) 0.055(2) Uani 1 1 d . .
H30A H 0.4634 0.4894 0.4496 0.082 Uiso 1 1 calc R U
H30B H 0.4656 0.5298 0.4398 0.082 Uiso 1 1 calc R U
H30C H 0.4908 0.5170 0.4620 0.082 Uiso 1 1 calc R U
C309 C 0.5895(3) 0.5357(3) 0.39452(15) 0.0418(18) Uani 1 1 d . .
C310 C 0.6129(3) 0.5311(3) 0.37270(15) 0.0435(19) Uani 1 1 d . .
C311 C 0.6507(3) 0.5425(3) 0.37406(16) 0.046(2) Uani 1 1 d . .
H311 H 0.6594 0.5518 0.3892 0.056 Uiso 1 1 calc R U
C312 C 0.6744(3) 0.5401(3) 0.35406(18) 0.049(2) Uani 1 1 d . .
C313 C 0.6608(3) 0.5271(3) 0.33084(18) 0.054(2) Uani 1 1 d . .
C314 C 0.6241(4) 0.5168(3) 0.32831(18) 0.059(3) Uani 1 1 d . .
C315 C 0.6004(3) 0.5188(3) 0.34915(17) 0.051(2) Uani 1 1 d . .
H315 H 0.5761 0.5118 0.3473 0.061 Uiso 1 1 calc R U
C316 C 0.7129(3) 0.5544(4) 0.3555(2) 0.061(3) Uani 1 1 d . .
H31A H 0.7251 0.5501 0.3398 0.091 Uiso 1 1 calc R U
H31B H 0.7258 0.5420 0.3688 0.091 Uiso 1 1 calc R U
H31C H 0.7124 0.5801 0.3590 0.091 Uiso 1 1 calc R U
C317 C 0.6093(5) 0.5067(4) 0.3031(2) 0.080(4) Uani 1 1 d . .
C318 C 0.5976(3) 0.5683(3) 0.41044(16) 0.0436(19) Uani 1 1 d . .
C319 C 0.6140(3) 0.5649(3) 0.43389(17) 0.048(2) Uani 1 1 d . .
C320 C 0.6251(3) 0.5948(3) 0.44812(19) 0.058(3) Uani 1 1 d . .
H320 H 0.6359 0.5916 0.4638 0.069 Uiso 1 1 calc R U
C321 C 0.6195(4) 0.6299(3) 0.4382(2) 0.059(3) Uani 1 1 d . .
H321 H 0.6270 0.6504 0.4473 0.071 Uiso 1 1 calc R U
C322 C 0.6029(3) 0.6339(3) 0.4151(2) 0.060(3) Uani 1 1 d . .
H322 H 0.5988 0.6571 0.4084 0.072 Uiso 1 1 calc R U
C323 C 0.5924(3) 0.6034(3) 0.40188(17) 0.051(2) Uani 1 1 d . .
Cl31 Cl 0.62272(8) 0.52157(7) 0.44647(4) 0.0561(6) Uani 1 1 d . .
Cl32 Cl 0.56877(8) 0.61039(8) 0.37351(5) 0.0610(6) Uiso 1 1 d . .
O1 O 0.4268(5) 0.4792(5) 0.3631(3) 0.121(4) Uiso 1 1 d . .
C1 C 0.4320(8) 0.4404(8) 0.3645(5) 0.128(8) Uiso 1 1 d . .
H1A H 0.4491 0.4338 0.3777 0.154 Uiso 1 1 calc R U
H1B H 0.4402 0.4304 0.3486 0.154 Uiso 1 1 calc R U
C2 C 0.3912(9) 0.4276(9) 0.3712(6) 0.151(10) Uiso 1 1 d . .
H2A H 0.3779 0.4209 0.3560 0.181 Uiso 1 1 calc R U
H2B H 0.3915 0.4069 0.3826 0.181 Uiso 1 1 calc R U
C3 C 0.3748(8) 0.4593(7) 0.3831(5) 0.128(7) Uiso 1 1 d . .
H3A H 0.3713 0.4547 0.4010 0.153 Uiso 1 1 calc R U
H3B H 0.3511 0.4642 0.3756 0.153 Uiso 1 1 calc R U
C4 C 0.3989(7) 0.4906(7) 0.3795(5) 0.121(7) Uiso 1 1 d . .
H4A H 0.3856 0.5109 0.3722 0.145 Uiso 1 1 calc R U
H4B H 0.4092 0.4983 0.3956 0.145 Uiso 1 1 calc R U
O1W O 0.5289(3) 0.4576(3) 0.32830(15) 0.069(2) Uani 1 1 d . .
O2W O 0.5248(2) 0.3446(3) 0.36095(16) 0.068(2) Uani 1 1 d . .
O3W O 0.6476(4) 0.1550(4) 0.5012(3) 0.104(4) Uiso 1 1 d . .

loop_
_atom_site_aniso_label
_atom_site_aniso_U_11
_atom_site_aniso_U_22
_atom_site_aniso_U_33
_atom_site_aniso_U_23
_atom_site_aniso_U_13
_atom_site_aniso_U_12
Zn1 0.0634(9) 0.0447(7) 0.0401(6) 0.0003(5) 0.0054(5) 0.0004(6)
Zn2 0.0532(8) 0.0647(9) 0.0589(8) 0.0044(6) 0.0097(6) 0.0098(7)
Zn3 0.0720(11) 0.0868(12) 0.0580(9) 0.0076(8) 0.0129(7) 0.0100(9)
O21M 0.080(6) 0.081(6) 0.058(4) -0.004(4) -0.002(4) -0.003(5)
O22M 0.074(7) 0.143(11) 0.123(9) -0.079(9) 0.039(6) -0.031(7)
O31M 0.083(7) 0.104(8) 0.073(6) 0.006(5) -0.001(5) 0.002(6)
O32M 0.094(7) 0.098(8) 0.078(6) 0.031(5) 0.028(5) 0.029(6)
O33M 0.069(5) 0.082(6) 0.048(3) 0.002(3) 0.009(3) 0.023(4)
O11 0.131(8) 0.043(4) 0.047(4) -0.002(3) 0.000(4) 0.012(5)
O12 0.32(3) 0.072(7) 0.073(6) -0.022(5) -0.052(10) 0.084(11)
O13 0.063(4) 0.054(4) 0.042(3) 0.006(3) -0.001(3) 0.009(3)
O14 0.103(8) 0.098(7) 0.076(5) 0.032(5) 0.049(6) 0.043(6)
O15 0.055(4) 0.059(4) 0.063(4) 0.016(3) 0.014(3) 0.020(4)
O16 0.066(5) 0.057(4) 0.056(4) 0.020(3) 0.017(3) 0.016(4)
C101 0.157(15) 0.047(6) 0.047(5) 0.008(4) 0.007(7) 0.039(8)
C102 0.100(9) 0.054(6) 0.042(5) 0.007(4) 0.004(5) 0.023(6)
C103 0.056(6) 0.050(5) 0.044(4) 0.006(4) 0.003(4) 0.015(4)
C104 0.058(6) 0.037(5) 0.046(4) 0.008(3) 0.004(4) 0.006(4)
C105 0.056(6) 0.058(6) 0.045(4) 0.010(4) 0.005(4) 0.011(5)
C106 0.073(7) 0.044(5) 0.047(5) 0.012(4) 0.010(4) 0.020(5)
C107 0.094(9) 0.047(6) 0.049(5) 0.005(4) 0.011(5) 0.033(6)
C108 0.069(7) 0.050(6) 0.053(5) 0.011(4) 0.002(5) 0.003(5)
C109 0.049(5) 0.060(6) 0.042(4) 0.013(4) 0.014(4) 0.020(5)
C110 0.052(5) 0.044(5) 0.048(4) 0.007(4) 0.004(4) 0.012(4)
C111 0.055(6) 0.046(5) 0.046(4) 0.002(4) 0.005(4) 0.007(4)
C112 0.062(6) 0.041(5) 0.051(5) 0.005(4) 0.012(4) 0.001(4)
C113 0.061(6) 0.039(5) 0.041(4) 0.005(3) 0.005(4) 0.003(4)
C114 0.061(6) 0.052(6) 0.051(5) 0.016(4) 0.014(4) 0.024(5)
C115 0.097(9) 0.067(7) 0.049(5) 0.029(5) 0.034(6) 0.041(7)
C116 0.107(12) 0.051(7) 0.099(10) 0.020(6) 0.059(9) 0.018(7)
C117 0.066(7) 0.062(7) 0.066(6) 0.015(5) 0.025(5) 0.021(6)
C118 0.064(6) 0.048(5) 0.045(4) 0.011(4) -0.002(4) 0.004(5)
C119 0.053(6) 0.051(6) 0.050(5) -0.001(4) 0.008(4) 0.002(5)
C120 0.086(9) 0.059(7) 0.050(5) 0.000(4) 0.018(5) 0.015(6)
C121 0.098(10) 0.062(7) 0.051(5) -0.001(5) 0.014(6) -0.010(7)
C122 0.081(8) 0.061(7) 0.052(5) 0.006(5) -0.008(5) -0.001(6)
C123 0.050(6) 0.056(6) 0.056(5) 0.013(4) 0.001(4) 0.010(5)
Cl11 0.0563(15) 0.080(2) 0.0727(16) -0.0151(14) 0.0025(12) 0.0079(14)
Cl12 0.0534(15) 0.086(2) 0.0729(16) 0.0090(14) 0.0036(12) 0.0077(14)
O21 0.077(5) 0.066(5) 0.050(4) -0.011(3) 0.015(3) -0.019(4)
O22 0.073(5) 0.090(6) 0.054(4) -0.024(4) 0.004(4) -0.022(5)
O23 0.059(5) 0.063(4) 0.041(3) 0.001(3) 0.005(3) 0.007(4)
O24 0.089(7) 0.053(5) 0.116(8) -0.002(5) -0.027(6) -0.008(5)
O25 0.055(5) 0.070(5) 0.091(6) 0.003(4) -0.006(4) -0.014(4)
O26 0.051(4) 0.071(5) 0.059(4) 0.007(3) -0.011(3) -0.012(4)
C201 0.067(7) 0.057(6) 0.042(4) -0.005(4) 0.007(4) -0.010(5)
C202 0.066(7) 0.056(6) 0.038(4) -0.001(4) 0.005(4) -0.014(5)
C203 0.050(6) 0.053(5) 0.040(4) 0.004(4) 0.003(3) -0.010(4)
C204 0.056(6) 0.054(6) 0.035(4) 0.001(3) 0.000(3) 0.002(4)
C205 0.052(5) 0.060(6) 0.034(4) -0.004(3) -0.002(3) -0.006(5)
C206 0.056(6) 0.062(6) 0.039(4) 0.004(4) -0.003(4) -0.007(5)
C207 0.052(6) 0.057(6) 0.039(4) -0.003(4) -0.004(4) -0.006(5)
C208 0.063(7) 0.076(8) 0.046(5) -0.009(5) -0.008(4) 0.001(6)
C209 0.053(6) 0.067(6) 0.038(4) 0.001(4) -0.007(4) -0.009(5)
C210 0.045(5) 0.070(7) 0.043(4) 0.007(4) -0.008(4) -0.011(5)
C211 0.052(6) 0.070(7) 0.038(4) 0.002(4) -0.005(4) -0.012(5)
C212 0.047(5) 0.072(7) 0.041(4) 0.009(4) -0.004(4) -0.013(5)
C213 0.045(5) 0.061(6) 0.050(5) 0.002(4) -0.003(4) -0.009(5)
C214 0.051(6) 0.063(7) 0.059(5) 0.010(5) -0.006(4) -0.012(5)
C215 0.052(6) 0.066(7) 0.050(5) 0.011(4) -0.007(4) -0.007(5)
C216 0.052(6) 0.064(7) 0.059(5) 0.010(5) -0.008(4) -0.004(5)
C217 0.066(7) 0.052(6) 0.071(6) -0.008(5) -0.007(5) -0.003(6)
C218 0.040(5) 0.068(6) 0.041(4) 0.002(4) -0.006(3) -0.004(4)
C219 0.051(6) 0.101(10) 0.044(5) 0.007(5) -0.004(4) -0.011(6)
C220 0.065(8) 0.119(12) 0.048(5) -0.003(6) 0.002(5) 0.017(8)
C221 0.081(9) 0.099(11) 0.061(7) -0.016(7) -0.007(6) 0.034(8)
C222 0.078(8) 0.064(7) 0.066(6) -0.007(5) -0.010(6) 0.004(6)
C223 0.053(6) 0.077(7) 0.040(4) -0.006(4) -0.004(4) 0.008(5)
Cl21 0.076(2) 0.123(3) 0.0480(13) 0.0116(14) 0.0043(12) -0.030(2)
Cl22 0.0674(17) 0.0729(18) 0.0557(13) 0.0080(11) 0.0069(11) -0.0023(14)
O31 0.073(5) 0.048(4) 0.045(3) -0.005(3) 0.017(3) 0.001(4)
O32 0.106(7) 0.059(5) 0.042(3) -0.008(3) 0.017(4) -0.003(5)
O33 0.047(4) 0.048(4) 0.045(3) 0.003(3) 0.008(3) -0.002(3)
O34 0.094(7) 0.108(8) 0.042(4) 0.010(4) -0.014(4) -0.035(6)
O35 0.134(10) 0.189(14) 0.040(4) -0.032(6) 0.015(5) -0.084(10)
O36 0.084(6) 0.074(5) 0.051(4) -0.012(3) 0.022(4) -0.013(5)
C301 0.069(6) 0.048(5) 0.036(4) -0.002(4) 0.004(4) 0.002(5)
C302 0.045(5) 0.045(5) 0.036(3) 0.000(3) -0.003(3) 0.005(4)
C303 0.040(5) 0.053(5) 0.042(4) -0.004(4) -0.006(3) 0.004(4)
C304 0.045(5) 0.041(5) 0.043(4) 0.000(3) 0.005(3) 0.003(4)
C305 0.045(5) 0.052(5) 0.040(4) -0.005(3) 0.004(3) 0.003(4)
C306 0.041(5) 0.039(4) 0.039(4) -0.004(3) 0.001(3) -0.001(4)
C307 0.050(5) 0.047(5) 0.038(4) -0.004(3) 0.003(3) 0.000(4)
C308 0.051(6) 0.058(6) 0.057(5) -0.010(4) 0.019(4) 0.004(5)
C309 0.039(4) 0.052(5) 0.034(3) -0.003(3) -0.005(3) -0.003(4)
C310 0.047(5) 0.046(5) 0.037(4) 0.001(3) -0.001(3) -0.007(4)
C311 0.040(5) 0.061(6) 0.038(4) -0.002(4) -0.004(3) -0.002(4)
C312 0.049(5) 0.050(5) 0.048(4) -0.007(4) 0.000(4) 0.001(4)
C313 0.063(6) 0.057(6) 0.042(4) -0.001(4) 0.006(4) -0.004(5)
C314 0.078(8) 0.060(6) 0.039(4) -0.002(4) 0.000(4) -0.022(6)
C315 0.057(6) 0.058(6) 0.037(4) -0.002(4) -0.005(4) -0.010(5)
C316 0.052(6) 0.079(8) 0.051(5) -0.006(5) 0.005(4) 0.005(6)
C317 0.113(12) 0.090(9) 0.037(5) 0.001(5) -0.002(6) -0.045(9)
C318 0.043(5) 0.048(5) 0.039(4) -0.002(3) 0.003(3) -0.005(4)
C319 0.044(5) 0.053(5) 0.046(4) -0.002(4) 0.001(4) -0.003(4)
C320 0.065(7) 0.063(7) 0.046(5) -0.011(4) 0.000(4) -0.011(5)
C321 0.065(7) 0.050(6) 0.063(6) -0.011(4) 0.008(5) -0.007(5)
C322 0.061(7) 0.052(6) 0.066(6) 0.004(5) 0.008(5) 0.002(5)
C323 0.048(5) 0.062(6) 0.045(4) 0.000(4) 0.010(4) -0.006(5)
Cl31 0.0673(15) 0.0578(14) 0.0431(10) 0.0031(9) -0.0075(9) -0.0008(12)
O1W 0.064(5) 0.083(6) 0.059(4) 0.005(4) -0.007(3) -0.005(4)
O2W 0.064(5) 0.070(5) 0.070(4) -0.030(4) -0.008(4) 0.018(4)

loop_
_atom_type_symbol
_atom_type_description
_atom_type_scat_dispersion_real
_atom_type_scat_dispersion_imag
_atom_type_scat_source
C C 0.0181 0.0091 'International Tables Vol C Tables 4.2.6.8 and 6.1.1.4'
H H 0.0000 0.0000 'International Tables Vol C Tables 4.2.6.8 and 6.1.1.4'
Cl Cl 0.3639 0.7018 'International Tables Vol C Tables 4.2.6.8 and 6.1.1.4'
O O 0.0492 0.0322 'International Tables Vol C Tables 4.2.6.8 and 6.1.1.4'
Zn Zn -1.5491 0.6778 'International Tables Vol C Tables 4.2.6.8 and 6.1.1.4'

loop_
_geom_angle_atom_site_label_1
_geom_angle_atom_site_label_2
_geom_angle_atom_site_label_3
_geom_angle
_geom_angle_site_symmetry_1
_geom_angle_site_symmetry_3
_geom_angle_publ_flag
O11 Zn1 O13 85.5(4) . . yes
O11 Zn1 O21 95.9(4) . . yes
O11 Zn1 O23 94.4(3) . . yes
O11 Zn1 O33 169.2(4) . . yes
O21 Zn1 O13 169.1(3) . . yes
O21 Zn1 O23 85.7(3) . . yes
O21 Zn1 O33 94.9(3) . . yes
O23 Zn1 O13 83.3(3) . . yes
O31 Zn1 O11 93.5(3) . . yes
O31 Zn1 O13 97.0(3) . . yes
O31 Zn1 O21 93.8(3) . . yes
O31 Zn1 O23 172.1(3) . . yes
O31 Zn1 O33 85.9(3) . . yes
O33 Zn1 O13 83.9(3) . . yes
O33 Zn1 O23 86.3(3) . . yes
O21M Zn2 O22M 177.5(5) . . yes
O21M Zn2 O25 84.2(4) . 13 yes
O21M Zn2 C217 90.0(4) . 13 ?
O22M Zn2 O25 97.8(5) . 13 yes
O22M Zn2 C217 92.5(5) . 13 ?
O33M Zn2 O21M 98.7(4) 6_656 . yes
O33M Zn2 O22M 79.5(5) 6_656 . yes
O33M Zn2 O24 109.4(4) 6_656 13 yes
O33M Zn2 O25 167.3(4) 6_656 13 yes
O33M Zn2 C217 138.0(4) 6_656 13 ?
O15 Zn2 O21M 94.0(4) . . yes
O15 Zn2 O22M 84.6(4) . . yes
O15 Zn2 O33M 101.0(4) . 6_656 yes
O15 Zn2 O24 146.8(4) . 13 yes
O15 Zn2 O25 91.1(3) . 13 yes
O15 Zn2 C217 119.4(4) . 13 ?
O24 Zn2 O21M 94.4(5) 13 . yes
O24 Zn2 O22M 88.0(5) 13 . yes
O24 Zn2 O25 57.9(4) 13 13 yes
O24 Zn2 C217 28.6(4) 13 13 ?
O25 Zn2 C217 29.3(4) 13 13 ?
O22M Zn3 Zn3 88.3(3) . 6_656 ?
O31M Zn3 Zn3 134.2(3) . 6_656 ?
O31M Zn3 O22M 92.0(5) . . yes
O31M Zn3 O32M 96.3(5) . . yes
O31M Zn3 O33M 167.0(4) . 6_656 yes
O32M Zn3 Zn3 89.4(3) . 6_656 ?
O32M Zn3 O22M 170.5(4) . . yes
O33M Zn3 Zn3 40.9(2) 6_656 6_656 ?
O33M Zn3 Zn3 43.1(2) . 6_656 ?
O33M Zn3 O22M 76.6(4) 6_656 . yes
O33M Zn3 O22M 92.9(4) . . yes
O33M Zn3 O31M 91.2(4) . . yes
O33M Zn3 O32M 91.8(4) . . yes
O33M Zn3 O32M 95.7(4) 6_656 . yes
O33M Zn3 O33M 83.4(3) . 6_656 yes
O14 Zn3 Zn3 134.3(4) . 6_656 ?
O14 Zn3 O22M 89.3(4) . . yes
O14 Zn3 O31M 91.5(5) . . yes
O14 Zn3 O32M 85.6(4) . . yes
O14 Zn3 O33M 94.4(4) . 6_656 yes
O14 Zn3 O33M 176.4(5) . . yes
Zn2 O22M Zn3 87.6(4) . . ?
Zn2 O22M H22A 114.0 . . ?
Zn2 O22M H22B 114.0 . . ?
Zn3 O22M H22A 114.0 . . ?
Zn3 O22M H22B 114.0 . . ?
H22A O22M H22B 111.2 . . ?
Zn2 O33M Zn3 102.3(4) 6_656 6_656 ?
Zn2 O33M Zn3 130.1(5) 6_656 . ?
Zn2 O33M H33M 108.6 6_656 . ?
Zn3 O33M Zn3 96.0(3) . 6_656 ?
Zn3 O33M H33M 108.6 . . ?
Zn3 O33M H33M 108.6 6_656 . ?
C101 O11 Zn1 129.4(8) . . ?
C103 O13 Zn1 119.9(7) . . ?
C117 O14 Zn3 129.8(9) . . ?
C117 O15 Zn2 128.2(8) . . ?
C113 O16 H16 109.5 . . ?
O11 C101 C102 121.0(10) . . ?
O12 C101 O11 123.2(14) . . ?
O12 C101 C102 115.7(13) . . ?
C103 C102 C101 122.2(9) . . ?
C107 C102 C101 120.5(11) . . ?
C107 C102 C103 117.3(11) . . ?
O13 C103 C102 122.6(10) . . ?
O13 C103 C104 117.8(9) . . ?
C104 C103 C102 119.5(8) . . ?
C103 C104 C108 118.0(8) . . ?
C105 C104 C103 119.3(9) . . ?
C105 C104 C108 122.6(10) . . ?
C104 C105 H105 119.0 . . ?
C104 C105 C106 122.1(10) . . ?
C106 C105 H105 119.0 . . ?
C107 C106 C105 117.1(9) . . ?
C109 C106 C105 120.8(10) . . ?
C109 C106 C107 122.1(10) . . ?
C102 C107 C106 124.2(10) . . ?
C102 C107 H107 117.9 . . ?
C106 C107 H107 117.9 . . ?
C104 C108 H10A 109.5 . . ?
C104 C108 H10B 109.5 . . ?
C104 C108 H10C 109.5 . . ?
H10A C108 H10B 109.5 . . ?
H10A C108 H10C 109.5 . . ?
H10B C108 H10C 109.5 . . ?
C106 C109 C110 124.2(9) . . ?
C106 C109 C118 121.4(9) . . ?
C110 C109 C118 114.2(8) . . ?
C111 C110 C109 120.7(9) . . ?
C115 C110 C109 120.5(9) . . ?
C115 C110 C111 118.5(9) . . ?
C110 C111 H111 119.1 . . ?
C112 C111 C110 121.9(9) . . ?
C112 C111 H111 119.1 . . ?
C111 C112 C116 122.9(10) . . ?
C113 C112 C111 118.8(9) . . ?
C113 C112 C116 118.0(10) . . ?
O16 C113 C112 117.6(8) . . ?
O16 C113 C114 121.5(9) . . ?
C112 C113 C114 120.7(9) . . ?
C113 C114 C117 120.4(9) . . ?
C115 C114 C113 118.9(9) . . ?
C115 C114 C117 120.7(9) . . ?
C110 C115 C114 120.9(9) . . ?
C110 C115 H115 119.5 . . ?
C114 C115 H115 119.5 . . ?
C112 C116 H11A 109.5 . . ?
C112 C116 H11B 109.5 . . ?
C112 C116 H11C 109.5 . . ?
H11A C116 H11B 109.5 . . ?
H11A C116 H11C 109.5 . . ?
H11B C116 H11C 109.5 . . ?
O14 C117 O15 126.8(11) . . ?
O14 C117 C114 115.0(10) . . ?
O15 C117 C114 118.2(9) . . ?
C119 C118 C109 123.6(10) . . ?
C119 C118 C123 117.4(10) . . ?
C123 C118 C109 118.9(10) . . ?
C118 C119 C120 124.4(12) . . ?
C118 C119 Cl11 119.6(8) . . ?
C120 C119 Cl11 115.8(10) . . ?
C119 C120 H120 121.1 . . ?
C119 C120 C121 117.8(12) . . ?
C121 C120 H120 121.1 . . ?
C120 C121 H121 120.3 . . ?
C122 C121 C120 119.4(11) . . ?
C122 C121 H121 120.3 . . ?
C121 C122 H122 120.5 . . ?
C123 C122 C121 119.0(12) . . ?
C123 C122 H122 120.5 . . ?
C118 C123 Cl12 119.7(9) . . ?
C122 C123 C118 121.9(11) . . ?
C122 C123 Cl12 118.4(10) . . ?
C201 O21 Zn1 129.6(7) . . ?
C203 O23 Zn1 118.9(6) . . ?
C217 O24 Zn2 97.4(9) . 13_455 ?
C217 O25 Zn2 83.7(8) . 13_455 ?
C213 O26 H26 109.5 . . ?
O21 C201 C202 119.6(10) . . ?
O22 C201 O21 123.1(10) . . ?
O22 C201 C202 117.3(10) . . ?
C203 C202 C201 121.4(10) . . ?
C207 C202 C201 118.0(9) . . ?
C207 C202 C203 120.7(9) . . ?
O23 C203 C202 123.7(9) . . ?
O23 C203 C204 118.9(9) . . ?
C204 C203 C202 117.4(9) . . ?
C203 C204 C208 116.3(10) . . ?
C205 C204 C203 119.7(9) . . ?
C205 C204 C208 124.0(9) . . ?
C204 C205 H205 118.8 . . ?
C204 C205 C206 122.4(9) . . ?
C206 C205 H205 118.8 . . ?
C207 C206 C205 117.2(10) . . ?
C209 C206 C205 120.2(10) . . ?
C209 C206 C207 122.4(9) . . ?
C202 C207 C206 122.4(9) . . ?
C202 C207 H207 118.8 . . ?
C206 C207 H207 118.8 . . ?
C204 C208 H20A 109.5 . . ?
C204 C208 H20B 109.5 . . ?
C204 C208 H20C 109.5 . . ?
H20A C208 H20B 109.5 . . ?
H20A C208 H20C 109.5 . . ?
H20B C208 H20C 109.5 . . ?
C206 C209 C210 125.3(10) . . ?
C206 C209 C218 119.7(9) . . ?
C210 C209 C218 115.1(10) . . ?
C211 C210 C209 119.1(10) . . ?
C215 C210 C209 122.2(10) . . ?
C215 C210 C211 118.1(9) . . ?
C210 C211 H211 118.3 . . ?
C212 C211 C210 123.4(11) . . ?
C212 C211 H211 118.3 . . ?
C211 C212 C213 117.1(11) . . ?
C211 C212 C216 123.3(11) . . ?
C213 C212 C216 119.3(9) . . ?
O26 C213 C212 117.1(10) . . ?
O26 C213 C214 123.0(10) . . ?
C214 C213 C212 119.8(9) . . ?
C213 C214 C217 119.0(10) . . ?
C215 C214 C213 119.3(11) . . ?
C215 C214 C217 121.5(11) . . ?
C210 C215 C214 122.1(11) . . ?
C210 C215 H215 118.9 . . ?
C214 C215 H215 118.9 . . ?
C212 C216 H21A 109.5 . . ?
C212 C216 H21B 109.5 . . ?
C212 C216 H21C 109.5 . . ?
H21A C216 H21B 109.5 . . ?
H21A C216 H21C 109.5 . . ?
H21B C216 H21C 109.5 . . ?
O24 C217 Zn2 53.9(7) . 13_455 ?
O24 C217 O25 120.8(12) . . ?
O24 C217 C214 118.9(11) . . ?
O25 C217 Zn2 67.0(7) . 13_455 ?
O25 C217 C214 120.2(12) . . ?
C214 C217 Zn2 171.9(9) . 13_455 ?
C219 C218 C209 120.1(11) . . ?
C223 C218 C209 123.0(9) . . ?
C223 C218 C219 116.6(11) . . ?
C218 C219 Cl21 117.4(11) . . ?
C220 C219 C218 124.8(14) . . ?
C220 C219 Cl21 117.8(10) . . ?
C219 C220 H220 121.5 . . ?
C219 C220 C221 117.1(12) . . ?
C221 C220 H220 121.5 . . ?
C220 C221 H221 120.0 . . ?
C222 C221 C220 120.0(13) . . ?
C222 C221 H221 120.0 . . ?
C221 C222 H222 120.5 . . ?
C221 C222 C223 119.0(14) . . ?
C223 C222 H222 120.5 . . ?
C218 C223 C222 122.4(11) . . ?
C218 C223 Cl22 119.4(9) . . ?
C222 C223 Cl22 118.1(11) . . ?
C301 O31 Zn1 129.3(6) . . ?
C303 O33 Zn1 121.6(6) . . ?
C313 O36 H36 109.5 . . ?
O31 C301 C302 120.6(8) . . ?
O32 C301 O31 121.7(10) . . ?
O32 C301 C302 117.7(9) . . ?
C303 C302 C301 121.8(9) . . ?
C307 C302 C301 116.9(8) . . ?
C307 C302 C303 121.3(9) . . ?
O33 C303 C302 122.8(9) . . ?
O33 C303 C304 120.7(8) . . ?
C304 C303 C302 116.5(9) . . ?
C303 C304 C308 116.6(9) . . ?
C305 C304 C303 121.1(9) . . ?
C305 C304 C308 122.3(9) . . ?
C304 C305 H305 118.2 . . ?
C304 C305 C306 123.6(9) . . ?
C306 C305 H305 118.2 . . ?
C305 C306 C307 115.3(8) . . ?
C309 C306 C305 122.5(8) . . ?
C309 C306 C307 121.9(8) . . ?
C302 C307 C306 122.0(8) . . ?
C302 C307 H307 119.0 . . ?
C306 C307 H307 119.0 . . ?
C304 C308 H30A 109.5 . . ?
C304 C308 H30B 109.5 . . ?
C304 C308 H30C 109.5 . . ?
H30A C308 H30B 109.5 . . ?
H30A C308 H30C 109.5 . . ?
H30B C308 H30C 109.5 . . ?
C306 C309 C310 124.5(8) . . ?
C306 C309 C318 120.3(8) . . ?
C310 C309 C318 115.2(8) . . ?
C311 C310 C309 119.5(8) . . ?
C315 C310 C309 123.6(9) . . ?
C315 C310 C311 116.6(8) . . ?
C310 C311 H311 118.4 . . ?
C312 C311 C310 123.2(8) . . ?
C312 C311 H311 118.4 . . ?
C311 C312 C313 118.2(10) . . ?
C311 C312 C316 122.0(9) . . ?
C313 C312 C316 119.6(9) . . ?
O36 C313 C312 117.8(10) . . ?
O36 C313 C314 121.4(9) . . ?
C314 C313 C312 120.9(9) . . ?
C313 C314 C315 120.2(9) . . ?
C313 C314 C317 120.2(11) . . ?
C315 C314 C317 119.5(12) . . ?
C310 C315 C314 120.9(10) . . ?
C310 C315 H315 119.6 . . ?
C314 C315 H315 119.6 . . ?
C312 C316 H31A 109.5 . . ?
C312 C316 H31B 109.5 . . ?
C312 C316 H31C 109.5 . . ?
H31A C316 H31B 109.5 . . ?
H31A C316 H31C 109.5 . . ?
H31B C316 H31C 109.5 . . ?
O34 C317 C314 119.0(12) . . ?
O35 C317 O34 122.2(11) . . ?
O35 C317 C314 118.7(14) . . ?
C319 C318 C309 121.4(9) . . ?
C323 C318 C309 122.2(8) . . ?
C323 C318 C319 116.2(9) . . ?
C318 C319 C320 122.8(10) . . ?
C318 C319 Cl31 120.2(8) . . ?
C320 C319 Cl31 117.0(8) . . ?
C319 C320 H320 120.8 . . ?
C319 C320 C321 118.4(10) . . ?
C321 C320 H320 120.8 . . ?
C320 C321 H321 120.1 . . ?
C322 C321 C320 119.7(11) . . ?
C322 C321 H321 120.1 . . ?
C321 C322 H322 120.4 . . ?
C323 C322 C321 119.3(11) . . ?
C323 C322 H322 120.4 . . ?
C318 C323 C322 123.6(10) . . ?
C318 C323 Cl32 119.3(8) . . ?
C322 C323 Cl32 117.0(9) . . ?
C4 O1 C1 111(2) . . ?
O1 C1 H1A 111.7 . . ?
O1 C1 H1B 111.7 . . ?
O1 C1 C2 100(2) . . ?
H1A C1 H1B 109.5 . . ?
C2 C1 H1A 111.7 . . ?
C2 C1 H1B 111.7 . . ?
C1 C2 H2A 110.9 . . ?
C1 C2 H2B 110.9 . . ?
H2A C2 H2B 108.9 . . ?
C3 C2 C1 104(3) . . ?
C3 C2 H2A 110.9 . . ?
C3 C2 H2B 110.9 . . ?
C2 C3 H3A 110.0 . . ?
C2 C3 H3B 110.0 . . ?
C2 C3 C4 109(2) . . ?
H3A C3 H3B 108.3 . . ?
C4 C3 H3A 110.0 . . ?
C4 C3 H3B 110.0 . . ?
O1 C4 C3 107(2) . . ?
O1 C4 H4A 110.4 . . ?
O1 C4 H4B 110.4 . . ?
C3 C4 H4A 110.4 . . ?
C3 C4 H4B 110.4 . . ?
H4A C4 H4B 108.6 . . ?

loop_
_geom_bond_atom_site_label_1
_geom_bond_atom_site_label_2
_geom_bond_distance
_geom_bond_site_symmetry_2
_geom_bond_publ_flag
Zn1 O11 2.025(9) . yes
Zn1 O13 2.132(8) . yes
Zn1 O21 2.040(9) . yes
Zn1 O23 2.128(7) . yes
Zn1 O31 2.018(6) . yes
Zn1 O33 2.116(7) . yes
Zn2 O21M 2.105(9) . yes
Zn2 O22M 2.313(12) . yes
Zn2 O33M 2.015(8) 6_656 yes
Zn2 O15 1.992(8) . yes
Zn2 O24 2.100(11) 13 yes
Zn2 O25 2.384(10) 13 yes
Zn2 C217 2.576(13) 13 ?
Zn3 Zn3 3.095(4) 6_656 ?
Zn3 O22M 2.347(17) . yes
Zn3 O31M 2.089(11) . yes
Zn3 O32M 2.158(12) . yes
Zn3 O33M 2.039(9) . yes
Zn3 O33M 2.126(9) 6_656 yes
Zn3 O14 2.027(9) . yes
O22M H22A 0.9700 . ?
O22M H22B 0.9700 . ?
O33M Zn2 2.015(8) 6_656 ?
O33M Zn3 2.126(9) 6_656 ?
O33M H33M 0.9800 . ?
O11 C101 1.254(18) . ?
O12 C101 1.248(17) . ?
O13 C103 1.263(12) . ?
O14 C117 1.250(15) . ?
O15 C117 1.253(14) . ?
O16 H16 0.8200 . ?
O16 C113 1.346(12) . ?
C101 C102 1.508(19) . ?
C102 C103 1.478(16) . ?
C102 C107 1.366(15) . ?
C103 C104 1.472(15) . ?
C104 C105 1.349(13) . ?
C104 C108 1.493(15) . ?
C105 H105 0.9300 . ?
C105 C106 1.467(16) . ?
C106 C107 1.416(16) . ?
C106 C109 1.368(13) . ?
C107 H107 0.9300 . ?
C108 H10A 0.9600 . ?
C108 H10B 0.9600 . ?
C108 H10C 0.9600 . ?
C109 C110 1.467(14) . ?
C109 C118 1.513(15) . ?
C110 C111 1.403(14) . ?
C110 C115 1.378(15) . ?
C111 H111 0.9300 . ?
C111 C112 1.396(15) . ?
C112 C113 1.372(15) . ?
C112 C116 1.486(15) . ?
C113 C114 1.420(13) . ?
C114 C115 1.400(14) . ?
C114 C117 1.502(15) . ?
C115 H115 0.9300 . ?
C116 H11A 0.9600 . ?
C116 H11B 0.9600 . ?
C116 H11C 0.9600 . ?
C118 C119 1.340(16) . ?
C118 C123 1.387(17) . ?
C119 C120 1.371(15) . ?
C119 Cl11 1.749(12) . ?
C120 H120 0.9300 . ?
C120 C121 1.41(2) . ?
C121 H121 0.9300 . ?
C121 C122 1.40(2) . ?
C122 H122 0.9300 . ?
C122 C123 1.378(17) . ?
C123 Cl12 1.746(11) . ?
O21 C201 1.250(15) . ?
O22 C201 1.235(14) . ?
O23 C203 1.233(13) . ?
O24 Zn2 2.100(11) 13_455 ?
O24 C217 1.245(17) . ?
O25 Zn2 2.384(10) 13_455 ?
O25 C217 1.268(16) . ?
O26 H26 0.8200 . ?
O26 C213 1.334(13) . ?
C201 C202 1.536(14) . ?
C202 C203 1.462(14) . ?
C202 C207 1.341(17) . ?
C203 C204 1.458(14) . ?
C204 C205 1.353(16) . ?
C204 C208 1.519(14) . ?
C205 H205 0.9300 . ?
C205 C206 1.442(13) . ?
C206 C207 1.423(15) . ?
C206 C209 1.365(17) . ?
C207 H207 0.9300 . ?
C208 H20A 0.9600 . ?
C208 H20B 0.9600 . ?
C208 H20C 0.9600 . ?
C209 C210 1.464(14) . ?
C209 C218 1.501(16) . ?
C210 C211 1.415(16) . ?
C210 C215 1.366(17) . ?
C211 H211 0.9300 . ?
C211 C212 1.384(15) . ?
C212 C213 1.443(17) . ?
C212 C216 1.493(16) . ?
C213 C214 1.420(17) . ?
C214 C215 1.401(16) . ?
C214 C217 1.498(18) . ?
C215 H215 0.9300 . ?
C216 H21A 0.9600 . ?
C216 H21B 0.9600 . ?
C216 H21C 0.9600 . ?
C217 Zn2 2.576(13) 13_455 ?
C218 C219 1.405(15) . ?
C218 C223 1.393(17) . ?
C219 C220 1.35(2) . ?
C219 Cl21 1.741(15) . ?
C220 H220 0.9300 . ?
C220 C221 1.47(3) . ?
C221 H221 0.9300 . ?
C221 C222 1.38(2) . ?
C222 H222 0.9300 . ?
C222 C223 1.405(18) . ?
C223 Cl22 1.733(11) . ?
O31 C301 1.280(13) . ?
O32 C301 1.254(12) . ?
O33 C303 1.250(13) . ?
O34 C317 1.262(19) . ?
O35 C317 1.225(18) . ?
O36 H36 0.8200 . ?
O36 C313 1.329(13) . ?
C301 C302 1.502(14) . ?
C302 C303 1.464(13) . ?
C302 C307 1.334(14) . ?
C303 C304 1.449(14) . ?
C304 C305 1.334(14) . ?
C304 C308 1.535(12) . ?
C305 H305 0.9300 . ?
C305 C306 1.429(12) . ?
C306 C307 1.475(13) . ?
C306 C309 1.371(13) . ?
C307 H307 0.9300 . ?
C308 H30A 0.9600 . ?
C308 H30B 0.9600 . ?
C308 H30C 0.9600 . ?
C309 C310 1.448(12) . ?
C309 C318 1.492(13) . ?
C310 C311 1.446(14) . ?
C310 C315 1.403(12) . ?
C311 H311 0.9300 . ?
C311 C312 1.371(14) . ?
C312 C313 1.410(14) . ?
C312 C316 1.504(16) . ?
C313 C314 1.399(18) . ?
C314 C315 1.406(15) . ?
C314 C317 1.490(15) . ?
C315 H315 0.9300 . ?
C316 H31A 0.9600 . ?
C316 H31B 0.9600 . ?
C316 H31C 0.9600 . ?
C318 C319 1.385(13) . ?
C318 C323 1.372(16) . ?
C319 C320 1.388(15) . ?
C319 Cl31 1.749(11) . ?
C320 H320 0.9300 . ?
C320 C321 1.402(18) . ?
C321 H321 0.9300 . ?
C321 C322 1.377(17) . ?
C322 H322 0.9300 . ?
C322 C323 1.373(17) . ?
C323 Cl32 1.752(10) . ?
O1 C1 1.43(3) . ?
O1 C4 1.40(3) . ?
C1 H1A 0.9700 . ?
C1 H1B 0.9700 . ?
C1 C2 1.60(4) . ?
C2 H2A 0.9700 . ?
C2 H2B 0.9700 . ?
C2 C3 1.45(4) . ?
C3 H3A 0.9700 . ?
C3 H3B 0.9700 . ?
C3 C4 1.46(4) . ?
C4 H4A 0.9700 . ?
C4 H4B 0.9700 . ?
